data_4335459
loop_
_publ_author_name
'Holger Braunschweig'
'Alexander Damme'
'Thomas Kupfer'

_publ_section_title
;
 Diboran(4)yl Platinum(II) Complexes
;
_journal_name_full 'Inorganic Chemistry'
_journal_page_first 7822
_journal_page_last 7824
_journal_paper_doi 10.1021/ic400641a
_journal_volume 52
_journal_year 2013
_chemical_formula_moiety 'C30 H52 B2 I2 P2 Pt'
_chemical_formula_sum 'C30 H52 B2 I2 P2 Pt'
_chemical_formula_weight 945.17
_chemical_name_common
;
?
;
_chemical_name_systematic
; 
?
;
_space_group_IT_number 4
_symmetry_cell_setting monoclinic
_symmetry_space_group_name_Hall 'P 2yb'
_symmetry_space_group_name_H-M 'P 1 21 1'
_atom_sites_solution_hydrogens geom
_atom_sites_solution_primary direct
_atom_sites_solution_secondary difmap
_audit_creation_method SHELXL-97
_cell_angle_alpha 90.00
_cell_angle_beta 90.376(4)
_cell_angle_gamma 90.00
_cell_formula_units_Z 2
_cell_length_a 10.2358(8)
_cell_length_b 14.2110(12)
_cell_length_c 11.9534(10)
_cell_measurement_reflns_used 9053
_cell_measurement_temperature 100(2)
_cell_measurement_theta_max 26.09
_cell_measurement_theta_min 2.23
_cell_volume 1738.7(2)
_computing_cell_refinement 'Saint+ ver. 7.68A (Bruker AXS)'
_computing_data_collection 'APEX2 ver. 2010.3 (Bruker AXS)'
_computing_data_reduction 'Saint+ ver. 7.68A (Bruker AXS)'
_computing_molecular_graphics 'XP ver. 5.1 (Bruker AXS, 1998)'
_computing_publication_material 'SHELXL-97 (Sheldrick, 2008)'
_computing_structure_refinement 'SHELXL-97 (Sheldrick, 2008)'
_computing_structure_solution 'SHELXS-97 (Sheldrick, 2008)'
_diffrn_ambient_temperature 100(2)
_diffrn_measured_fraction_theta_full 0.999
_diffrn_measured_fraction_theta_max 0.997
_diffrn_measurement_device_type 'Bruker APEX-II CCD'
_diffrn_measurement_method '\f and \w scans'
_diffrn_radiation_monochromator 'multi-layer mirror'
_diffrn_radiation_source 'rotating anode'
_diffrn_radiation_type MoK\a
_diffrn_radiation_wavelength 0.71073
_diffrn_reflns_av_R_equivalents 0.0385
_diffrn_reflns_av_sigmaI/netI 0.0160
_diffrn_reflns_limit_h_max 12
_diffrn_reflns_limit_h_min -12
_diffrn_reflns_limit_k_max 17
_diffrn_reflns_limit_k_min -17
_diffrn_reflns_limit_l_max 14
_diffrn_reflns_limit_l_min -14
_diffrn_reflns_number 95789
_diffrn_reflns_theta_full 26.00
_diffrn_reflns_theta_max 26.10
_diffrn_reflns_theta_min 1.70
_exptl_absorpt_coefficient_mu 5.921
_exptl_absorpt_correction_T_max 0.7453
_exptl_absorpt_correction_T_min 0.5798
_exptl_absorpt_correction_type multi-scan
_exptl_absorpt_process_details 'Sadabs 2008/1 (Brucker 2008)'
_exptl_crystal_colour yellow
_exptl_crystal_density_diffrn 1.805
_exptl_crystal_description block
_exptl_crystal_F_000 912
_exptl_crystal_size_max 0.20
_exptl_crystal_size_mid 0.12
_exptl_crystal_size_min 0.04
_refine_diff_density_max 1.625
_refine_diff_density_min -1.156
_refine_diff_density_rms 0.101
_refine_ls_abs_structure_details 'Flack H D (1983), Acta Cryst. A39, 876-881'
_refine_ls_abs_structure_Flack 0.00(6)
_refine_ls_extinction_method none
_refine_ls_goodness_of_fit_ref 1.118
_refine_ls_hydrogen_treatment constr
_refine_ls_matrix_type full
_refine_ls_number_parameters 347
_refine_ls_number_reflns 6852
_refine_ls_number_restraints 1
_refine_ls_restrained_S_all 1.117
_refine_ls_R_factor_all 0.0185
_refine_ls_R_factor_gt 0.0171
_refine_ls_shift/su_max 0.001
_refine_ls_shift/su_mean 0.000
_refine_ls_structure_factor_coef Fsqd
_refine_ls_weighting_details 'calc w=1/[\s^2^(Fo^2^)+(0.0296P)^2^+0.6777P] where P=(Fo^2^+2Fc^2^)/3'
_refine_ls_weighting_scheme calc
_refine_ls_wR_factor_gt 0.0439
_refine_ls_wR_factor_ref 0.0455
_reflns_number_gt 6707
_reflns_number_total 6852
_reflns_threshold_expression >2sigma(I)
_cod_data_source_file ic400641a_si_002_3.cif
_cod_data_source_block CCDC-928669
_cod_database_code 4335459

loop_
_symmetry_equiv_pos_as_xyz
'x, y, z'
'-x, y+1/2, -z'

loop_
_atom_site_label
_atom_site_type_symbol
_atom_site_fract_x
_atom_site_fract_y
_atom_site_fract_z
_atom_site_U_iso_or_equiv
_atom_site_adp_type
_atom_site_occupancy
_atom_site_symmetry_multiplicity
_atom_site_calc_flag
_atom_site_refinement_flags
Pt1 Pt 0.324985(11) 0.241442(7) 0.255604(9) 0.01340(4) Uani 1 1 d .
I1 I 0.34281(2) 0.321493(19) 0.467606(19) 0.02222(6) Uani 1 1 d .
P1_1 P 0.42425(9) 0.10199(7) 0.32322(8) 0.01618(18) Uani 1 1 d .
C1_1 C 0.4841(4) 0.0226(3) 0.2128(3) 0.0209(9) Uani 1 1 d .
H1A_1 H 0.4113 -0.0193 0.1900 0.025 Uiso 1 1 calc R
H1B_1 H 0.5071 0.0613 0.1469 0.025 Uiso 1 1 calc R
C2_1 C 0.3382(4) 0.0157(3) 0.4101(3) 0.0223(8) Uani 1 1 d .
H2A_1 H 0.2636 -0.0092 0.3660 0.027 Uiso 1 1 calc R
H2B_1 H 0.3984 -0.0375 0.4245 0.027 Uiso 1 1 calc R
C3_1 C 0.5634(4) 0.1254(3) 0.4159(3) 0.0228(8) Uani 1 1 d .
H3A_1 H 0.5284 0.1481 0.4880 0.027 Uiso 1 1 calc R
H3B_1 H 0.6072 0.0645 0.4310 0.027 Uiso 1 1 calc R
C4_1 C 0.6014(4) -0.0386(3) 0.2424(3) 0.0273(9) Uani 1 1 d .
H4A_1 H 0.6789 0.0011 0.2517 0.041 Uiso 1 1 calc R
H4B_1 H 0.6164 -0.0841 0.1822 0.041 Uiso 1 1 calc R
H4C_1 H 0.5844 -0.0724 0.3123 0.041 Uiso 1 1 calc R
C5_1 C 0.2864(4) 0.0495(3) 0.5220(3) 0.0301(10) Uani 1 1 d .
H5A_1 H 0.3598 0.0644 0.5720 0.045 Uiso 1 1 calc R
H5B_1 H 0.2329 0.0000 0.5557 0.045 Uiso 1 1 calc R
H5C_1 H 0.2330 0.1060 0.5106 0.045 Uiso 1 1 calc R
C6_1 C 0.6679(4) 0.1947(3) 0.3788(4) 0.0294(9) Uani 1 1 d .
H6A_1 H 0.7074 0.1725 0.3092 0.044 Uiso 1 1 calc R
H6B_1 H 0.7353 0.1998 0.4370 0.044 Uiso 1 1 calc R
H6C_1 H 0.6280 0.2566 0.3662 0.044 Uiso 1 1 calc R
P1_2 P 0.26664(10) 0.39213(6) 0.19812(8) 0.01759(19) Uani 1 1 d .
C1_2 C 0.1136(4) 0.4335(3) 0.2628(4) 0.0230(9) Uani 1 1 d .
H1A_2 H 0.0420 0.4257 0.2074 0.028 Uiso 1 1 calc R
H1B_2 H 0.0939 0.3918 0.3268 0.028 Uiso 1 1 calc R
C2_2 C 0.2500(4) 0.4116(3) 0.0465(3) 0.0219(8) Uani 1 1 d .
H2A_2 H 0.3375 0.4057 0.0124 0.026 Uiso 1 1 calc R
H2B_2 H 0.1944 0.3611 0.0150 0.026 Uiso 1 1 calc R
C3_2 C 0.3909(4) 0.4791(3) 0.2352(3) 0.0235(8) Uani 1 1 d .
H3A_2 H 0.3664 0.5402 0.2012 0.028 Uiso 1 1 calc R
H3B_2 H 0.3912 0.4874 0.3174 0.028 Uiso 1 1 calc R
C4_2 C 0.1110(5) 0.5352(3) 0.3045(4) 0.0344(10) Uani 1 1 d .
H4A_2 H 0.1814 0.5447 0.3592 0.052 Uiso 1 1 calc R
H4B_2 H 0.0267 0.5481 0.3397 0.052 Uiso 1 1 calc R
H4C_2 H 0.1231 0.5781 0.2412 0.052 Uiso 1 1 calc R
C5_2 C 0.1915(5) 0.5070(3) 0.0120(4) 0.0282(10) Uani 1 1 d .
H5A_2 H 0.1080 0.5163 0.0501 0.042 Uiso 1 1 calc R
H5B_2 H 0.1773 0.5080 -0.0692 0.042 Uiso 1 1 calc R
H5C_2 H 0.2520 0.5576 0.0330 0.042 Uiso 1 1 calc R
C6_2 C 0.5286(5) 0.4539(3) 0.1983(4) 0.0322(11) Uani 1 1 d .
H6A_2 H 0.5597 0.3994 0.2409 0.048 Uiso 1 1 calc R
H6B_2 H 0.5869 0.5075 0.2118 0.048 Uiso 1 1 calc R
H6C_2 H 0.5278 0.4387 0.1183 0.048 Uiso 1 1 calc R
B1 B 0.3041(4) 0.1917(3) 0.0949(3) 0.0136(8) Uani 1 1 d .
C1_3 C 0.3929(3) 0.2017(2) -0.0101(3) 0.0152(7) Uani 1 1 d .
C2_3 C 0.3376(3) 0.1945(2) -0.1195(3) 0.0170(7) Uani 1 1 d .
C3_3 C 0.4136(4) 0.2100(3) -0.2138(3) 0.0192(8) Uani 1 1 d .
H3_3 H 0.3732 0.2065 -0.2855 0.023 Uiso 1 1 calc R
C4_3 C 0.5463(3) 0.2304(3) -0.2072(3) 0.0183(7) Uani 1 1 d .
C5_3 C 0.6024(3) 0.2349(3) -0.1005(3) 0.0175(6) Uani 1 1 d .
H5_3 H 0.6933 0.2472 -0.0935 0.021 Uiso 1 1 calc R
C6_3 C 0.5285(3) 0.2220(2) -0.0040(3) 0.0146(7) Uani 1 1 d .
C7_3 C 0.1956(4) 0.1740(3) -0.1412(3) 0.0225(8) Uani 1 1 d .
H7A_3 H 0.1450 0.2323 -0.1343 0.034 Uiso 1 1 calc R
H7B_3 H 0.1644 0.1279 -0.0866 0.034 Uiso 1 1 calc R
H7C_3 H 0.1849 0.1486 -0.2169 0.034 Uiso 1 1 calc R
C8_3 C 0.6272(3) 0.2463(4) -0.3100(3) 0.0219(7) Uani 1 1 d .
H8A_3 H 0.6613 0.1859 -0.3366 0.033 Uiso 1 1 calc R
H8B_3 H 0.7003 0.2883 -0.2917 0.033 Uiso 1 1 calc R
H8C_3 H 0.5730 0.2750 -0.3685 0.033 Uiso 1 1 calc R
C9_3 C 0.6048(3) 0.2290(3) 0.1040(3) 0.0174(7) Uani 1 1 d .
H9A_3 H 0.6563 0.1715 0.1148 0.026 Uiso 1 1 calc R
H9B_3 H 0.5443 0.2366 0.1665 0.026 Uiso 1 1 calc R
H9C_3 H 0.6635 0.2834 0.1008 0.026 Uiso 1 1 calc R
B2 B 0.1615(4) 0.1533(3) 0.1394(3) 0.0172(8) Uani 1 1 d .
I2 I -0.01695(2) 0.23788(2) 0.090613(19) 0.02324(6) Uani 1 1 d .
C1_4 C 0.1132(4) 0.0610(2) 0.2001(3) 0.0170(7) Uani 1 1 d .
C2_4 C 0.1332(4) -0.0267(3) 0.1487(3) 0.0185(7) Uani 1 1 d .
C3_4 C 0.0900(4) -0.1095(3) 0.2005(3) 0.0190(7) Uani 1 1 d .
H3_4 H 0.1041 -0.1680 0.1640 0.023 Uiso 1 1 calc R
C4_4 C 0.0279(4) -0.1091(3) 0.3021(3) 0.0226(8) Uani 1 1 d .
C5_4 C 0.0044(4) -0.0205(3) 0.3526(3) 0.0238(8) Uani 1 1 d .
H5_4 H -0.0402 -0.0181 0.4220 0.029 Uiso 1 1 calc R
C6_4 C 0.0448(4) 0.0629(3) 0.3032(3) 0.0202(8) Uani 1 1 d .
C7_4 C 0.1994(4) -0.0362(3) 0.0366(3) 0.0206(9) Uani 1 1 d .
H7A_4 H 0.2382 -0.0990 0.0303 0.031 Uiso 1 1 calc R
H7B_4 H 0.2681 0.0115 0.0302 0.031 Uiso 1 1 calc R
H7C_4 H 0.1349 -0.0273 -0.0234 0.031 Uiso 1 1 calc R
C8_4 C -0.0072(5) -0.1994(3) 0.3616(4) 0.0335(10) Uani 1 1 d .
H8A_4 H 0.0458 -0.2053 0.4298 0.050 Uiso 1 1 calc R
H8B_4 H 0.0098 -0.2530 0.3123 0.050 Uiso 1 1 calc R
H8C_4 H -0.1000 -0.1982 0.3814 0.050 Uiso 1 1 calc R
C9_4 C 0.0202(4) 0.1530(3) 0.3666(3) 0.0224(8) Uani 1 1 d .
H9A_4 H -0.0502 0.1883 0.3297 0.034 Uiso 1 1 calc R
H9B_4 H 0.1000 0.1911 0.3677 0.034 Uiso 1 1 calc R
H9C_4 H -0.0052 0.1381 0.4435 0.034 Uiso 1 1 calc R

loop_
_atom_site_aniso_label
_atom_site_aniso_U_11
_atom_site_aniso_U_22
_atom_site_aniso_U_33
_atom_site_aniso_U_23
_atom_site_aniso_U_13
_atom_site_aniso_U_12
Pt1 0.01477(6) 0.00991(6) 0.01551(6) -0.00055(6) -0.00097(4) -0.00016(6)
I1 0.02831(13) 0.02026(12) 0.01806(11) -0.00461(9) -0.00143(9) 0.00063(10)
P1_1 0.0176(5) 0.0134(4) 0.0175(4) 0.0019(3) -0.0027(4) 0.0008(4)
C1_1 0.026(2) 0.0163(19) 0.0199(19) 0.0003(15) -0.0030(16) 0.0028(17)
C2_1 0.023(2) 0.0200(19) 0.0235(19) 0.0027(16) -0.0018(15) -0.0008(16)
C3_1 0.024(2) 0.025(2) 0.0197(19) -0.0030(15) -0.0083(15) 0.0030(16)
C4_1 0.033(2) 0.025(2) 0.024(2) -0.0004(16) 0.0023(17) 0.0087(18)
C5_1 0.037(2) 0.026(2) 0.028(2) 0.0064(17) 0.0066(19) -0.0022(18)
C6_1 0.020(2) 0.042(2) 0.026(2) 0.0002(18) -0.0041(16) -0.0059(18)
P1_2 0.0207(5) 0.0100(4) 0.0221(5) 0.0001(4) -0.0001(4) 0.0000(4)
C1_2 0.019(2) 0.017(2) 0.032(2) -0.0029(17) 0.0010(17) 0.0023(16)
C2_2 0.031(2) 0.0140(18) 0.0209(19) 0.0059(15) -0.0009(16) -0.0040(16)
C3_2 0.029(2) 0.0115(18) 0.030(2) -0.0015(15) 0.0034(17) -0.0007(16)
C4_2 0.034(2) 0.023(2) 0.046(3) -0.0092(19) 0.011(2) 0.0058(19)
C5_2 0.037(3) 0.020(2) 0.028(2) 0.0059(17) -0.0009(19) 0.0005(19)
C6_2 0.031(3) 0.020(2) 0.046(3) -0.0025(19) 0.006(2) -0.0080(18)
B1 0.020(2) 0.0045(18) 0.0167(19) 0.0050(14) -0.0030(15) 0.0010(14)
C1_3 0.0164(17) 0.0097(15) 0.0196(17) 0.0014(13) -0.0024(14) -0.0013(13)
C2_3 0.0195(19) 0.0108(17) 0.0207(18) 0.0005(14) -0.0023(14) 0.0014(14)
C3_3 0.025(2) 0.0157(17) 0.0170(17) 0.0013(13) -0.0057(15) 0.0024(14)
C4_3 0.0258(17) 0.0073(17) 0.0217(16) 0.0006(15) 0.0001(13) 0.0016(15)
C5_3 0.0195(16) 0.0126(16) 0.0204(16) -0.0014(17) 0.0016(12) 0.0007(18)
C6_3 0.0160(16) 0.0069(19) 0.0208(17) 0.0011(12) 0.0000(13) 0.0020(12)
C7_3 0.023(2) 0.025(2) 0.0192(18) 0.0000(15) -0.0068(15) -0.0038(16)
C8_3 0.0295(18) 0.0207(18) 0.0155(15) -0.0010(18) -0.0011(13) 0.002(2)
C9_3 0.0155(16) 0.018(2) 0.0186(15) -0.0018(15) 0.0000(12) 0.0016(16)
B2 0.021(2) 0.011(2) 0.0195(19) -0.0023(16) -0.0022(15) 0.0050(16)
I2 0.01744(11) 0.01804(11) 0.03418(12) 0.00005(13) -0.00561(9) 0.00251(12)
C1_4 0.0157(18) 0.0114(17) 0.0240(19) 0.0008(14) -0.0030(15) -0.0007(14)
C2_4 0.0182(19) 0.0152(18) 0.0220(18) 0.0009(15) -0.0021(14) 0.0001(15)
C3_4 0.0207(19) 0.0117(17) 0.0244(19) -0.0007(14) -0.0004(15) -0.0024(14)
C4_4 0.020(2) 0.0156(19) 0.032(2) -0.0003(16) 0.0005(16) -0.0089(15)
C5_4 0.023(2) 0.024(2) 0.024(2) -0.0012(16) 0.0064(16) -0.0030(16)
C6_4 0.0130(18) 0.021(2) 0.026(2) -0.0031(15) 0.0000(15) -0.0022(15)
C7_4 0.024(2) 0.0151(19) 0.023(2) -0.0018(15) 0.0006(16) -0.0004(16)
C8_4 0.042(3) 0.023(2) 0.035(2) 0.0039(18) 0.0097(19) -0.0125(19)
C9_4 0.0201(19) 0.0178(19) 0.029(2) -0.0035(16) 0.0050(15) -0.0006(15)

loop_
_atom_type_symbol
_atom_type_description
_atom_type_scat_dispersion_real
_atom_type_scat_dispersion_imag
_atom_type_scat_source
C C 0.0033 0.0016 'International Tables Vol C Tables 4.2.6.8 and 6.1.1.4'
H H 0.0000 0.0000 'International Tables Vol C Tables 4.2.6.8 and 6.1.1.4'
P P 0.1023 0.0942 'International Tables Vol C Tables 4.2.6.8 and 6.1.1.4'
I I -0.4742 1.8119 'International Tables Vol C Tables 4.2.6.8 and 6.1.1.4'
Pt Pt -1.7033 8.3905 'International Tables Vol C Tables 4.2.6.8 and 6.1.1.4'
B B 0.0013 0.0007 'International Tables Vol C Tables 4.2.6.8 and 6.1.1.4'

loop_
_geom_angle_atom_site_label_1
_geom_angle_atom_site_label_2
_geom_angle_atom_site_label_3
_geom_angle
B1 Pt1 P1_2 90.90(10)
B1 Pt1 P1_1 94.18(10)
P1_2 Pt1 P1_1 168.70(3)
B1 Pt1 B2 40.95(15)
P1_2 Pt1 B2 97.31(10)
P1_1 Pt1 B2 93.12(9)
B1 Pt1 I1 175.47(10)
P1_2 Pt1 I1 84.71(2)
P1_1 Pt1 I1 90.34(2)
B2 Pt1 I1 138.55(10)
C3_1 P1_1 C2_1 98.81(18)
C3_1 P1_1 C1_1 106.47(18)
C2_1 P1_1 C1_1 99.15(19)
C3_1 P1_1 Pt1 112.69(14)
C2_1 P1_1 Pt1 123.10(13)
C1_1 P1_1 Pt1 114.31(13)
C4_1 C1_1 P1_1 116.6(3)
C4_1 C1_1 H1A_1 108.1
P1_1 C1_1 H1A_1 108.1
C4_1 C1_1 H1B_1 108.1
P1_1 C1_1 H1B_1 108.1
H1A_1 C1_1 H1B_1 107.3
C5_1 C2_1 P1_1 117.3(3)
C5_1 C2_1 H2A_1 108.0
P1_1 C2_1 H2A_1 108.0
C5_1 C2_1 H2B_1 108.0
P1_1 C2_1 H2B_1 108.0
H2A_1 C2_1 H2B_1 107.2
C6_1 C3_1 P1_1 119.1(3)
C6_1 C3_1 H3A_1 107.5
P1_1 C3_1 H3A_1 107.5
C6_1 C3_1 H3B_1 107.5
P1_1 C3_1 H3B_1 107.5
H3A_1 C3_1 H3B_1 107.0
C1_1 C4_1 H4A_1 109.5
C1_1 C4_1 H4B_1 109.5
H4A_1 C4_1 H4B_1 109.5
C1_1 C4_1 H4C_1 109.5
H4A_1 C4_1 H4C_1 109.5
H4B_1 C4_1 H4C_1 109.5
C2_1 C5_1 H5A_1 109.5
C2_1 C5_1 H5B_1 109.5
H5A_1 C5_1 H5B_1 109.5
C2_1 C5_1 H5C_1 109.5
H5A_1 C5_1 H5C_1 109.5
H5B_1 C5_1 H5C_1 109.5
C3_1 C6_1 H6A_1 109.5
C3_1 C6_1 H6B_1 109.5
H6A_1 C6_1 H6B_1 109.5
C3_1 C6_1 H6C_1 109.5
H6A_1 C6_1 H6C_1 109.5
H6B_1 C6_1 H6C_1 109.5
C3_2 P1_2 C2_2 101.36(18)
C3_2 P1_2 C1_2 105.93(18)
C2_2 P1_2 C1_2 106.90(19)
C3_2 P1_2 Pt1 111.97(13)
C2_2 P1_2 Pt1 116.85(13)
C1_2 P1_2 Pt1 112.73(13)
C4_2 C1_2 P1_2 117.0(3)
C4_2 C1_2 H1A_2 108.1
P1_2 C1_2 H1A_2 108.1
C4_2 C1_2 H1B_2 108.1
P1_2 C1_2 H1B_2 108.1
H1A_2 C1_2 H1B_2 107.3
C5_2 C2_2 P1_2 115.5(3)
C5_2 C2_2 H2A_2 108.4
P1_2 C2_2 H2A_2 108.4
C5_2 C2_2 H2B_2 108.4
P1_2 C2_2 H2B_2 108.4
H2A_2 C2_2 H2B_2 107.5
C6_2 C3_2 P1_2 114.5(3)
C6_2 C3_2 H3A_2 108.6
P1_2 C3_2 H3A_2 108.6
C6_2 C3_2 H3B_2 108.6
P1_2 C3_2 H3B_2 108.6
H3A_2 C3_2 H3B_2 107.6
C1_2 C4_2 H4A_2 109.5
C1_2 C4_2 H4B_2 109.5
H4A_2 C4_2 H4B_2 109.5
C1_2 C4_2 H4C_2 109.5
H4A_2 C4_2 H4C_2 109.5
H4B_2 C4_2 H4C_2 109.5
C2_2 C5_2 H5A_2 109.5
C2_2 C5_2 H5B_2 109.5
H5A_2 C5_2 H5B_2 109.5
C2_2 C5_2 H5C_2 109.5
H5A_2 C5_2 H5C_2 109.5
H5B_2 C5_2 H5C_2 109.5
C3_2 C6_2 H6A_2 109.5
C3_2 C6_2 H6B_2 109.5
H6A_2 C6_2 H6B_2 109.5
C3_2 C6_2 H6C_2 109.5
H6A_2 C6_2 H6C_2 109.5
H6B_2 C6_2 H6C_2 109.5
C1_3 B1 B2 144.1(3)
C1_3 B1 Pt1 131.5(3)
B2 B1 Pt1 84.2(2)
C6_3 C1_3 C2_3 116.3(3)
C6_3 C1_3 B1 123.5(3)
C2_3 C1_3 B1 120.1(3)
C3_3 C2_3 C1_3 120.8(3)
C3_3 C2_3 C7_3 115.8(3)
C1_3 C2_3 C7_3 123.4(3)
C2_3 C3_3 C4_3 122.5(3)
C2_3 C3_3 H3_3 118.7
C4_3 C3_3 H3_3 118.7
C3_3 C4_3 C5_3 117.2(3)
C3_3 C4_3 C8_3 121.9(3)
C5_3 C4_3 C8_3 120.9(3)
C6_3 C5_3 C4_3 121.8(3)
C6_3 C5_3 H5_3 119.1
C4_3 C5_3 H5_3 119.1
C5_3 C6_3 C1_3 121.3(3)
C5_3 C6_3 C9_3 114.7(3)
C1_3 C6_3 C9_3 123.9(3)
C2_3 C7_3 H7A_3 109.5
C2_3 C7_3 H7B_3 109.5
H7A_3 C7_3 H7B_3 109.5
C2_3 C7_3 H7C_3 109.5
H7A_3 C7_3 H7C_3 109.5
H7B_3 C7_3 H7C_3 109.5
C4_3 C8_3 H8A_3 109.5
C4_3 C8_3 H8B_3 109.5
H8A_3 C8_3 H8B_3 109.5
C4_3 C8_3 H8C_3 109.5
H8A_3 C8_3 H8C_3 109.5
H8B_3 C8_3 H8C_3 109.5
C6_3 C9_3 H9A_3 109.5
C6_3 C9_3 H9B_3 109.5
H9A_3 C9_3 H9B_3 109.5
C6_3 C9_3 H9C_3 109.5
H9A_3 C9_3 H9C_3 109.5
H9B_3 C9_3 H9C_3 109.5
C1_4 B2 B1 134.7(3)
C1_4 B2 I2 107.8(2)
B1 B2 I2 117.2(2)
C1_4 B2 Pt1 111.7(2)
B1 B2 Pt1 54.83(18)
I2 B2 Pt1 114.41(16)
C2_4 C1_4 C6_4 118.0(3)
C2_4 C1_4 B2 119.2(3)
C6_4 C1_4 B2 122.7(3)
C3_4 C2_4 C1_4 120.3(4)
C3_4 C2_4 C7_4 117.4(3)
C1_4 C2_4 C7_4 122.3(4)
C4_4 C3_4 C2_4 122.4(4)
C4_4 C3_4 H3_4 118.8
C2_4 C3_4 H3_4 118.8
C3_4 C4_4 C5_4 117.4(4)
C3_4 C4_4 C8_4 121.7(4)
C5_4 C4_4 C8_4 120.8(4)
C6_4 C5_4 C4_4 121.7(4)
C6_4 C5_4 H5_4 119.1
C4_4 C5_4 H5_4 119.1
C5_4 C6_4 C1_4 120.1(4)
C5_4 C6_4 C9_4 117.4(4)
C1_4 C6_4 C9_4 122.4(3)
C2_4 C7_4 H7A_4 109.5
C2_4 C7_4 H7B_4 109.5
H7A_4 C7_4 H7B_4 109.5
C2_4 C7_4 H7C_4 109.5
H7A_4 C7_4 H7C_4 109.5
H7B_4 C7_4 H7C_4 109.5
C4_4 C8_4 H8A_4 109.5
C4_4 C8_4 H8B_4 109.5
H8A_4 C8_4 H8B_4 109.5
C4_4 C8_4 H8C_4 109.5
H8A_4 C8_4 H8C_4 109.5
H8B_4 C8_4 H8C_4 109.5
C6_4 C9_4 H9A_4 109.5
C6_4 C9_4 H9B_4 109.5
H9A_4 C9_4 H9B_4 109.5
C6_4 C9_4 H9C_4 109.5
H9A_4 C9_4 H9C_4 109.5
H9B_4 C9_4 H9C_4 109.5

loop_
_geom_bond_atom_site_label_1
_geom_bond_atom_site_label_2
_geom_bond_distance
Pt1 B1 2.057(4)
Pt1 P1_2 2.3258(9)
Pt1 P1_1 2.3668(9)
Pt1 B2 2.504(4)
Pt1 I1 2.7827(3)
P1_1 C3_1 1.829(4)
P1_1 C2_1 1.836(4)
P1_1 C1_1 1.845(4)
C1_1 C4_1 1.522(6)
C1_1 H1A_1 0.9900
C1_1 H1B_1 0.9900
C2_1 C5_1 1.521(6)
C2_1 H2A_1 0.9900
C2_1 H2B_1 0.9900
C3_1 C6_1 1.523(6)
C3_1 H3A_1 0.9900
C3_1 H3B_1 0.9900
C4_1 H4A_1 0.9800
C4_1 H4B_1 0.9800
C4_1 H4C_1 0.9800
C5_1 H5A_1 0.9800
C5_1 H5B_1 0.9800
C5_1 H5C_1 0.9800
C6_1 H6A_1 0.9800
C6_1 H6B_1 0.9800
C6_1 H6C_1 0.9800
P1_2 C3_2 1.826(4)
P1_2 C2_2 1.840(4)
P1_2 C1_2 1.848(4)
C1_2 C4_2 1.529(6)
C1_2 H1A_2 0.9900
C1_2 H1B_2 0.9900
C2_2 C5_2 1.537(6)
C2_2 H2A_2 0.9900
C2_2 H2B_2 0.9900
C3_2 C6_2 1.522(6)
C3_2 H3A_2 0.9900
C3_2 H3B_2 0.9900
C4_2 H4A_2 0.9800
C4_2 H4B_2 0.9800
C4_2 H4C_2 0.9800
C5_2 H5A_2 0.9800
C5_2 H5B_2 0.9800
C5_2 H5C_2 0.9800
C6_2 H6A_2 0.9800
C6_2 H6B_2 0.9800
C6_2 H6C_2 0.9800
B1 C1_3 1.561(5)
B1 B2 1.649(6)
C1_3 C6_3 1.419(5)
C1_3 C2_3 1.424(5)
C2_3 C3_3 1.391(5)
C2_3 C7_3 1.504(5)
C3_3 C4_3 1.391(5)
C3_3 H3_3 0.9500
C4_3 C5_3 1.397(5)
C4_3 C8_3 1.503(5)
C5_3 C6_3 1.396(5)
C5_3 H5_3 0.9500
C6_3 C9_3 1.508(5)
C7_3 H7A_3 0.9800
C7_3 H7B_3 0.9800
C7_3 H7C_3 0.9800
C8_3 H8A_3 0.9800
C8_3 H8B_3 0.9800
C8_3 H8C_3 0.9800
C9_3 H9A_3 0.9800
C9_3 H9B_3 0.9800
C9_3 H9C_3 0.9800
B2 C1_4 1.580(6)
B2 I2 2.260(4)
C1_4 C2_4 1.405(5)
C1_4 C6_4 1.422(6)
C2_4 C3_4 1.403(5)
C2_4 C7_4 1.512(5)
C3_4 C4_4 1.374(5)
C3_4 H3_4 0.9500
C4_4 C5_4 1.418(6)
C4_4 C8_4 1.512(6)
C5_4 C6_4 1.388(6)
C5_4 H5_4 0.9500
C6_4 C9_4 1.510(5)
C7_4 H7A_4 0.9800
C7_4 H7B_4 0.9800
C7_4 H7C_4 0.9800
C8_4 H8A_4 0.9800
C8_4 H8B_4 0.9800
C8_4 H8C_4 0.9800
C9_4 H9A_4 0.9800
C9_4 H9B_4 0.9800
C9_4 H9C_4 0.9800

loop_
_geom_torsion_atom_site_label_1
_geom_torsion_atom_site_label_2
_geom_torsion_atom_site_label_3
_geom_torsion_atom_site_label_4
_geom_torsion
B1 Pt1 P1_1 C3_1 137.25(18)
P1_2 Pt1 P1_1 C3_1 20.8(2)
B2 Pt1 P1_1 C3_1 178.28(17)
I1 Pt1 P1_1 C3_1 -43.05(15)
B1 Pt1 P1_1 C2_1 -104.67(19)
P1_2 Pt1 P1_1 C2_1 138.8(2)
B2 Pt1 P1_1 C2_1 -63.64(18)
I1 Pt1 P1_1 C2_1 75.03(16)
B1 Pt1 P1_1 C1_1 15.52(19)
P1_2 Pt1 P1_1 C1_1 -101.0(2)
B2 Pt1 P1_1 C1_1 56.54(18)
I1 Pt1 P1_1 C1_1 -164.78(15)
C3_1 P1_1 C1_1 C4_1 25.5(4)
C2_1 P1_1 C1_1 C4_1 -76.6(3)
Pt1 P1_1 C1_1 C4_1 150.6(3)
C3_1 P1_1 C2_1 C5_1 64.0(3)
C1_1 P1_1 C2_1 C5_1 172.4(3)
Pt1 P1_1 C2_1 C5_1 -60.6(3)
C2_1 P1_1 C3_1 C6_1 179.4(3)
C1_1 P1_1 C3_1 C6_1 77.1(4)
Pt1 P1_1 C3_1 C6_1 -49.0(4)
B1 Pt1 P1_2 C3_2 -124.22(19)
P1_1 Pt1 P1_2 C3_2 -7.4(2)
B2 Pt1 P1_2 C3_2 -164.79(17)
I1 Pt1 P1_2 C3_2 56.87(14)
B1 Pt1 P1_2 C2_2 -7.96(19)
P1_1 Pt1 P1_2 C2_2 108.8(2)
B2 Pt1 P1_2 C2_2 -48.54(18)
I1 Pt1 P1_2 C2_2 173.12(15)
B1 Pt1 P1_2 C1_2 116.45(19)
P1_1 Pt1 P1_2 C1_2 -126.8(2)
B2 Pt1 P1_2 C1_2 75.87(18)
I1 Pt1 P1_2 C1_2 -62.46(15)
C3_2 P1_2 C1_2 C4_2 14.5(4)
C2_2 P1_2 C1_2 C4_2 -93.0(4)
Pt1 P1_2 C1_2 C4_2 137.3(3)
C3_2 P1_2 C2_2 C5_2 -66.9(3)
C1_2 P1_2 C2_2 C5_2 43.8(4)
Pt1 P1_2 C2_2 C5_2 171.1(3)
C2_2 P1_2 C3_2 C6_2 -73.6(4)
C1_2 P1_2 C3_2 C6_2 175.0(3)
Pt1 P1_2 C3_2 C6_2 51.7(3)
P1_2 Pt1 B1 C1_3 75.9(3)
P1_1 Pt1 B1 C1_3 -94.0(3)
B2 Pt1 B1 C1_3 176.1(4)
I1 Pt1 B1 C1_3 89.8(15)
P1_2 Pt1 B1 B2 -100.15(18)
P1_1 Pt1 B1 B2 89.95(18)
I1 Pt1 B1 B2 -86.3(15)
B2 B1 C1_3 C6_3 -164.5(4)
Pt1 B1 C1_3 C6_3 22.2(5)
B2 B1 C1_3 C2_3 18.3(7)
Pt1 B1 C1_3 C2_3 -155.1(3)
C6_3 C1_3 C2_3 C3_3 -2.1(5)
B1 C1_3 C2_3 C3_3 175.3(3)
C6_3 C1_3 C2_3 C7_3 -179.6(3)
B1 C1_3 C2_3 C7_3 -2.2(5)
C1_3 C2_3 C3_3 C4_3 1.9(5)
C7_3 C2_3 C3_3 C4_3 179.5(3)
C2_3 C3_3 C4_3 C5_3 0.0(6)
C2_3 C3_3 C4_3 C8_3 179.6(4)
C3_3 C4_3 C5_3 C6_3 -1.6(6)
C8_3 C4_3 C5_3 C6_3 178.9(4)
C4_3 C5_3 C6_3 C1_3 1.2(6)
C4_3 C5_3 C6_3 C9_3 179.8(4)
C2_3 C1_3 C6_3 C5_3 0.6(5)
B1 C1_3 C6_3 C5_3 -176.7(3)
C2_3 C1_3 C6_3 C9_3 -177.9(3)
B1 C1_3 C6_3 C9_3 4.8(5)
C1_3 B1 B2 C1_4 98.4(6)
Pt1 B1 B2 C1_4 -86.6(4)
C1_3 B1 B2 I2 -73.1(6)
Pt1 B1 B2 I2 101.9(2)
C1_3 B1 B2 Pt1 -175.0(6)
B1 Pt1 B2 C1_4 130.1(3)
P1_2 Pt1 B2 C1_4 -147.0(2)
P1_1 Pt1 B2 C1_4 37.4(2)
I1 Pt1 B2 C1_4 -56.7(3)
P1_2 Pt1 B2 B1 82.89(19)
P1_1 Pt1 B2 B1 -92.78(19)
I1 Pt1 B2 B1 173.17(16)
B1 Pt1 B2 I2 -107.1(3)
P1_2 Pt1 B2 I2 -24.18(17)
P1_1 Pt1 B2 I2 160.15(16)
I1 Pt1 B2 I2 66.1(2)
B1 B2 C1_4 C2_4 -58.7(6)
I2 B2 C1_4 C2_4 113.4(3)
Pt1 B2 C1_4 C2_4 -120.1(3)
B1 B2 C1_4 C6_4 124.1(4)
I2 B2 C1_4 C6_4 -63.9(4)
Pt1 B2 C1_4 C6_4 62.6(4)
C6_4 C1_4 C2_4 C3_4 -2.0(5)
B2 C1_4 C2_4 C3_4 -179.3(3)
C6_4 C1_4 C2_4 C7_4 177.2(3)
B2 C1_4 C2_4 C7_4 -0.1(5)
C1_4 C2_4 C3_4 C4_4 -0.4(6)
C7_4 C2_4 C3_4 C4_4 -179.6(4)
C2_4 C3_4 C4_4 C5_4 2.1(6)
C2_4 C3_4 C4_4 C8_4 -174.4(4)
C3_4 C4_4 C5_4 C6_4 -1.5(6)
C8_4 C4_4 C5_4 C6_4 175.0(4)
C4_4 C5_4 C6_4 C1_4 -0.9(6)
C4_4 C5_4 C6_4 C9_4 -177.3(4)
C2_4 C1_4 C6_4 C5_4 2.5(5)
B2 C1_4 C6_4 C5_4 179.8(4)
C2_4 C1_4 C6_4 C9_4 178.8(4)
B2 C1_4 C6_4 C9_4 -3.9(6)
